data_7157071
loop_
_publ_author_name
'Zhu, Jindong'
'Fang, Shuaishuai'
'Jin, Shiyi'
'Ma, Rui'
'Lu, Tao'
'Du, Ding'

_publ_section_title
;
 Application of isatin-derived saturated esters in the synthesis of
 3,3'-spirooxindole \g-butyrolactams.
;
_journal_issue 38
_journal_name_full 'Organic &amp; biomolecular chemistry'
_journal_page_first 8745
_journal_page_last 8748
_journal_paper_doi 10.1039/c9ob01347d
_journal_volume 17
_journal_year 2019
_chemical_formula_sum 'C29 H28 N2 O4'
_chemical_formula_weight 468.53
_space_group_crystal_system monoclinic
_space_group_IT_number 15
_space_group_name_Hall '-C 2yc'
_space_group_name_H-M_alt 'C 1 2/c 1'
_symmetry_space_group_name_Hall '-C 2yc'
_symmetry_space_group_name_H-M 'C 1 2/c 1'
_atom_sites_solution_hydrogens geom
_audit_creation_method SHELXL-2014/7
_audit_update_record
;
2019-05-05 deposited with the CCDC.    2019-09-12 downloaded from the CCDC.
;
_cell_angle_alpha 90
_cell_angle_beta 121.61(3)
_cell_angle_gamma 90
_cell_formula_units_Z 8
_cell_length_a 31.713(6)
_cell_length_b 9.7000(19)
_cell_length_c 18.993(4)
_cell_measurement_reflns_used 25
_cell_measurement_temperature 293(2)
_cell_measurement_theta_max 14
_cell_measurement_theta_min 9
_cell_volume 4976(2)
_computing_structure_refinement 'SHELXL-2014/7 (Sheldrick, 2014)'
_diffrn_ambient_temperature 293(2)
_diffrn_measured_fraction_theta_full 1.000
_diffrn_measured_fraction_theta_max 1.000
_diffrn_measurement_device_type 'Nonius CAD4'
_diffrn_measurement_method \w/2\q
_diffrn_radiation_type MoK\a
_diffrn_radiation_wavelength 0.71073
_diffrn_reflns_av_R_equivalents 0.0744
_diffrn_reflns_av_unetI/netI 0.0784
_diffrn_reflns_Laue_measured_fraction_full 1.000
_diffrn_reflns_Laue_measured_fraction_max 1.000
_diffrn_reflns_limit_h_max 38
_diffrn_reflns_limit_h_min -37
_diffrn_reflns_limit_k_max 0
_diffrn_reflns_limit_k_min -11
_diffrn_reflns_limit_l_max 22
_diffrn_reflns_limit_l_min -22
_diffrn_reflns_number 7044
_diffrn_reflns_point_group_measured_fraction_full 1.000
_diffrn_reflns_point_group_measured_fraction_max 1.000
_diffrn_reflns_theta_full 25.242
_diffrn_reflns_theta_max 25.377
_diffrn_reflns_theta_min 1.508
_exptl_absorpt_coefficient_mu 0.084
_exptl_absorpt_correction_T_max 0.9781
_exptl_absorpt_correction_T_min 0.9588
_exptl_absorpt_correction_type psi-scan
_exptl_crystal_density_diffrn 1.251
_exptl_crystal_description block
_exptl_crystal_F_000 1984
_exptl_crystal_size_max 0.300
_exptl_crystal_size_mid 0.200
_exptl_crystal_size_min 0.100
_refine_diff_density_max 0.295
_refine_diff_density_min -0.192
_refine_diff_density_rms 0.050
_refine_ls_extinction_method none
_refine_ls_goodness_of_fit_ref 1.004
_refine_ls_hydrogen_treatment constr
_refine_ls_matrix_type full
_refine_ls_number_parameters 316
_refine_ls_number_reflns 4566
_refine_ls_number_restraints 0
_refine_ls_restrained_S_all 1.004
_refine_ls_R_factor_all 0.1426
_refine_ls_R_factor_gt 0.0677
_refine_ls_shift/su_max 0.000
_refine_ls_shift/su_mean 0.000
_refine_ls_structure_factor_coef Fsqd
_refine_ls_weighting_details 'w=1/[\s^2^(Fo^2^)+(0.0900P)^2^] where P=(Fo^2^+2Fc^2^)/3'
_refine_ls_weighting_scheme calc
_refine_ls_wR_factor_gt 0.1500
_refine_ls_wR_factor_ref 0.1898
_reflns_Friedel_coverage 0.000
_reflns_number_gt 2322
_reflns_number_total 4566
_reflns_threshold_expression 'I > 2\s(I)'
_cod_data_source_file c9ob01347d2.cif
_cod_data_source_block x
_cod_depositor_comments 'Adding full bibliography for 7157071--7157072.cif.'
_cod_database_code 7157071
_shelx_shelxl_version_number 2014/7
_shelx_space_group_comment
;
The symmetry employed for this shelxl refinement is uniquely defined
by the following loop, which should always be used as a source of
symmetry information in preference to the above space-group names.
They are only intended as comments.
;
_shelx_estimated_absorpt_t_min 0.975
_shelx_estimated_absorpt_t_max 0.992

loop_
_space_group_symop_operation_xyz
'x, y, z'
'-x, y, -z+1/2'
'x+1/2, y+1/2, z'
'-x+1/2, y+1/2, -z+1/2'
'-x, -y, -z'
'x, -y, z-1/2'
'-x+1/2, -y+1/2, -z'
'x+1/2, -y+1/2, z-1/2'

loop_
_atom_site_label
_atom_site_type_symbol
_atom_site_fract_x
_atom_site_fract_y
_atom_site_fract_z
_atom_site_U_iso_or_equiv
_atom_site_adp_type
_atom_site_occupancy
_atom_site_site_symmetry_order
_atom_site_calc_flag
_atom_site_refinement_flags_posn
_atom_site_refinement_flags_adp
N2 N 0.17304(10) 0.2381(3) 0.39021(16) 0.0491(7) Uani 1 1 d . .
N1 N 0.14944(9) 0.4748(3) 0.17381(16) 0.0494(7) Uani 1 1 d . .
C1 C 0.19161(11) 0.3517(3) 0.29875(18) 0.0450(8) Uani 1 1 d . .
O1 O 0.21457(11) 0.3807(3) 0.50403(16) 0.0894(9) Uani 1 1 d . .
C2 C 0.14828(12) 0.4498(3) 0.2434(2) 0.0498(8) Uani 1 1 d . .
O2 O 0.15000(12) 0.1706(3) 0.48019(18) 0.0906(10) Uani 1 1 d . .
O3 O 0.15056(9) 0.0198(2) 0.39013(15) 0.0593(7) Uani 1 1 d . .
C3 C 0.19101(11) 0.4118(3) 0.17879(19) 0.0443(8) Uani 1 1 d . .
O4 O 0.11968(10) 0.5006(3) 0.26008(16) 0.0702(7) Uani 1 1 d . .
C4 C 0.20660(13) 0.4226(4) 0.1243(2) 0.0567(9) Uani 1 1 d . .
H4A H 0.1886 0.4720 0.0752 0.068 Uiso 1 1 calc R U
C5 C 0.25055(15) 0.3563(4) 0.1454(3) 0.0681(10) Uani 1 1 d . .
H5A H 0.2626 0.3630 0.1102 0.082 Uiso 1 1 calc R U
C6 C 0.27659(14) 0.2815(4) 0.2168(3) 0.0696(11) Uani 1 1 d . .
H6A H 0.3055 0.2365 0.2288 0.084 Uiso 1 1 calc R U
C7 C 0.26011(12) 0.2724(4) 0.2712(2) 0.0586(10) Uani 1 1 d . .
H7A H 0.2779 0.2224 0.3200 0.070 Uiso 1 1 calc R U
C8 C 0.21705(11) 0.3383(3) 0.25181(19) 0.0440(8) Uani 1 1 d . .
C9 C 0.22217(13) 0.4127(4) 0.38559(19) 0.0598(9) Uani 1 1 d . .
H9A H 0.2570 0.3916 0.4098 0.072 Uiso 1 1 calc R U
H9B H 0.2182 0.5121 0.3838 0.072 Uiso 1 1 calc R U
C10 C 0.20306(14) 0.3483(4) 0.4349(2) 0.0613(10) Uani 1 1 d . .
C11 C 0.17359(12) 0.2118(3) 0.31405(18) 0.0429(7) Uani 1 1 d . .
H11A H 0.1989 0.1421 0.3265 0.051 Uiso 1 1 calc R U
C12 C 0.12510(13) 0.1607(3) 0.2426(2) 0.0512(8) Uani 1 1 d . .
C13 C 0.08018(14) 0.2034(4) 0.2307(2) 0.0672(10) Uani 1 1 d . .
H13A H 0.0796 0.2664 0.2671 0.081 Uiso 1 1 calc R U
C14 C 0.03650(16) 0.1538(5) 0.1656(3) 0.0860(13) Uani 1 1 d . .
H14A H 0.0065 0.1839 0.1577 0.103 Uiso 1 1 calc R U
C15 C 0.0372(2) 0.0615(5) 0.1134(3) 0.0920(14) Uani 1 1 d . .
H15A H 0.0074 0.0264 0.0706 0.110 Uiso 1 1 calc R U
C16 C 0.0800(2) 0.0183(5) 0.1214(3) 0.0869(14) Uani 1 1 d . .
H16A H 0.0797 -0.0433 0.0836 0.104 Uiso 1 1 calc R U
C17 C 0.12535(16) 0.0684(4) 0.1883(2) 0.0698(11) Uani 1 1 d . .
H17A H 0.1552 0.0387 0.1954 0.084 Uiso 1 1 calc R U
C18 C 0.15635(13) 0.1417(4) 0.4250(2) 0.0557(9) Uani 1 1 d . .
C19 C 0.12334(15) -0.0925(4) 0.4028(3) 0.0707(11) Uani 1 1 d . .
C20 C 0.1207(3) -0.2001(5) 0.3442(4) 0.156(3) Uani 1 1 d . .
H20A H 0.1036 -0.2796 0.3469 0.234 Uiso 1 1 calc R U
H20B H 0.1033 -0.1640 0.2890 0.234 Uiso 1 1 calc R U
H20C H 0.1536 -0.2259 0.3592 0.234 Uiso 1 1 calc R U
C21 C 0.1517(2) -0.1377(6) 0.4917(4) 0.140(2) Uani 1 1 d . .
H21A H 0.1340 -0.2102 0.4996 0.210 Uiso 1 1 calc R U
H21B H 0.1838 -0.1708 0.5058 0.210 Uiso 1 1 calc R U
H21C H 0.1556 -0.0611 0.5266 0.210 Uiso 1 1 calc R U
C22 C 0.07257(17) -0.0402(5) 0.3784(4) 0.1166(19) Uani 1 1 d . .
H22A H 0.0546 -0.1120 0.3863 0.175 Uiso 1 1 calc R U
H22B H 0.0759 0.0378 0.4120 0.175 Uiso 1 1 calc R U
H22C H 0.0550 -0.0134 0.3213 0.175 Uiso 1 1 calc R U
C23 C 0.11609(13) 0.5693(4) 0.1094(2) 0.0612(10) Uani 1 1 d . .
H23A H 0.1356 0.6367 0.1009 0.073 Uiso 1 1 calc R U
H23B H 0.0971 0.6183 0.1281 0.073 Uiso 1 1 calc R U
C24 C 0.08082(12) 0.5014(4) 0.0281(2) 0.0541(9) Uani 1 1 d . .
C25 C 0.05186(14) 0.3930(4) 0.0236(2) 0.0672(10) Uani 1 1 d . .
H25A H 0.0557 0.3570 0.0720 0.081 Uiso 1 1 calc R U
C26 C 0.01731(15) 0.3365(4) -0.0511(3) 0.0806(12) Uani 1 1 d . .
H26A H -0.0018 0.2623 -0.0529 0.097 Uiso 1 1 calc R U
C27 C 0.01093(17) 0.3888(6) -0.1226(3) 0.0936(15) Uani 1 1 d . .
H27A H -0.0132 0.3524 -0.1733 0.112 Uiso 1 1 calc R U
C28 C 0.0398(2) 0.4940(6) -0.1196(3) 0.1082(17) Uani 1 1 d . .
H28A H 0.0361 0.5284 -0.1682 0.130 Uiso 1 1 calc R U
C29 C 0.07516(16) 0.5508(5) -0.0438(3) 0.0837(13) Uani 1 1 d . .
H29A H 0.0950 0.6229 -0.0420 0.100 Uiso 1 1 calc R U

loop_
_atom_site_aniso_label
_atom_site_aniso_U_11
_atom_site_aniso_U_22
_atom_site_aniso_U_33
_atom_site_aniso_U_23
_atom_site_aniso_U_13
_atom_site_aniso_U_12
N2 0.0610(17) 0.0463(16) 0.0432(14) -0.0010(14) 0.0295(14) 0.0025(14)
N1 0.0456(15) 0.0437(16) 0.0504(16) 0.0069(14) 0.0192(13) 0.0049(13)
C1 0.0471(18) 0.0359(17) 0.0450(17) -0.0005(16) 0.0194(15) -0.0021(15)
O1 0.121(2) 0.084(2) 0.0607(16) -0.0237(16) 0.0456(17) 0.0009(18)
C2 0.0464(19) 0.0359(18) 0.060(2) -0.0072(17) 0.0227(17) -0.0051(16)
O2 0.137(3) 0.088(2) 0.0827(19) 0.0014(17) 0.082(2) 0.011(2)
O3 0.0689(16) 0.0502(14) 0.0815(17) -0.0016(13) 0.0550(14) -0.0017(12)
C3 0.0438(18) 0.0372(17) 0.0501(19) 0.0001(16) 0.0234(16) -0.0071(15)
O4 0.0703(17) 0.0629(16) 0.0848(18) -0.0045(14) 0.0457(16) 0.0151(14)
C4 0.055(2) 0.055(2) 0.058(2) 0.0043(18) 0.0285(18) -0.0060(19)
C5 0.074(3) 0.065(2) 0.084(3) 0.003(2) 0.054(2) -0.005(2)
C6 0.060(2) 0.066(2) 0.098(3) 0.011(2) 0.051(2) 0.008(2)
C7 0.042(2) 0.056(2) 0.073(2) 0.019(2) 0.0270(18) 0.0069(17)
C8 0.0418(18) 0.0368(16) 0.0528(18) 0.0034(16) 0.0243(15) -0.0049(15)
C9 0.065(2) 0.049(2) 0.051(2) -0.0035(18) 0.0197(18) -0.0053(19)
C10 0.073(2) 0.054(2) 0.048(2) -0.008(2) 0.0252(19) 0.012(2)
C11 0.0483(18) 0.0392(17) 0.0417(16) -0.0031(15) 0.0239(14) -0.0003(15)
C12 0.062(2) 0.0447(19) 0.0496(19) -0.0010(17) 0.0311(17) -0.0099(18)
C13 0.055(2) 0.074(3) 0.067(2) -0.002(2) 0.0282(19) -0.012(2)
C14 0.065(3) 0.095(3) 0.088(3) 0.006(3) 0.033(3) -0.016(3)
C15 0.085(3) 0.096(4) 0.080(3) -0.011(3) 0.033(3) -0.035(3)
C16 0.118(4) 0.076(3) 0.064(3) -0.026(2) 0.045(3) -0.037(3)
C17 0.091(3) 0.063(2) 0.064(2) -0.010(2) 0.046(2) -0.014(2)
C18 0.063(2) 0.060(2) 0.053(2) 0.0064(19) 0.0366(18) 0.0146(19)
C19 0.077(3) 0.063(2) 0.101(3) 0.015(2) 0.066(3) 0.001(2)
C20 0.236(8) 0.083(4) 0.257(8) -0.062(5) 0.204(7) -0.076(4)
C21 0.125(5) 0.123(5) 0.148(5) 0.073(4) 0.056(4) -0.001(4)
C22 0.079(3) 0.121(4) 0.172(5) 0.037(4) 0.080(4) 0.004(3)
C23 0.055(2) 0.050(2) 0.059(2) 0.0063(18) 0.0157(18) 0.0036(18)
C24 0.0445(18) 0.0480(19) 0.056(2) 0.0112(18) 0.0165(16) 0.0118(17)
C25 0.064(2) 0.058(2) 0.073(3) -0.001(2) 0.030(2) -0.004(2)
C26 0.056(2) 0.067(3) 0.098(3) -0.014(3) 0.026(2) -0.006(2)
C27 0.073(3) 0.088(4) 0.071(3) -0.019(3) 0.004(2) 0.013(3)
C28 0.113(4) 0.116(4) 0.059(3) 0.005(3) 0.020(3) -0.004(4)
C29 0.082(3) 0.082(3) 0.069(3) 0.019(2) 0.027(2) -0.009(2)

loop_
_atom_type_symbol
_atom_type_description
_atom_type_scat_dispersion_real
_atom_type_scat_dispersion_imag
_atom_type_scat_source
C C 0.0033 0.0016 'International Tables Vol C Tables 4.2.6.8 and 6.1.1.4'
H H 0.0000 0.0000 'International Tables Vol C Tables 4.2.6.8 and 6.1.1.4'
N N 0.0061 0.0033 'International Tables Vol C Tables 4.2.6.8 and 6.1.1.4'
O O 0.0106 0.0060 'International Tables Vol C Tables 4.2.6.8 and 6.1.1.4'

loop_
_geom_angle_atom_site_label_1
_geom_angle_atom_site_label_2
_geom_angle_atom_site_label_3
_geom_angle
C10 N2 C18 122.3(3)
C10 N2 C11 112.0(3)
C18 N2 C11 123.3(3)
C2 N1 C3 110.9(3)
C2 N1 C23 123.5(3)
C3 N1 C23 125.0(3)
C8 C1 C9 116.4(3)
C8 C1 C2 102.4(3)
C9 C1 C2 109.3(3)
C8 C1 C11 113.8(2)
C9 C1 C11 102.9(2)
C2 C1 C11 112.4(3)
O4 C2 N1 125.8(3)
O4 C2 C1 126.4(3)
N1 C2 C1 107.7(3)
C18 O3 C19 121.0(3)
C4 C3 C8 122.5(3)
C4 C3 N1 127.8(3)
C8 C3 N1 109.7(3)
C3 C4 C5 116.9(3)
C3 C4 H4A 121.6
C5 C4 H4A 121.6
C6 C5 C4 121.7(3)
C6 C5 H5A 119.2
C4 C5 H5A 119.2
C5 C6 C7 120.4(3)
C5 C6 H6A 119.8
C7 C6 H6A 119.8
C8 C7 C6 118.9(3)
C8 C7 H7A 120.6
C6 C7 H7A 120.6
C7 C8 C3 119.7(3)
C7 C8 C1 131.0(3)
C3 C8 C1 109.2(3)
C10 C9 C1 106.1(3)
C10 C9 H9A 110.5
C1 C9 H9A 110.5
C10 C9 H9B 110.5
C1 C9 H9B 110.5
H9A C9 H9B 108.7
O1 C10 N2 125.9(4)
O1 C10 C9 125.7(4)
N2 C10 C9 108.3(3)
N2 C11 C12 114.1(3)
N2 C11 C1 103.1(2)
C12 C11 C1 114.9(3)
N2 C11 H11A 108.1
C12 C11 H11A 108.1
C1 C11 H11A 108.1
C17 C12 C13 119.0(4)
C17 C12 C11 119.2(3)
C13 C12 C11 121.8(3)
C14 C13 C12 120.6(4)
C14 C13 H13A 119.7
C12 C13 H13A 119.7
C15 C14 C13 119.9(5)
C15 C14 H14A 120.1
C13 C14 H14A 120.1
C14 C15 C16 121.8(5)
C14 C15 H15A 119.1
C16 C15 H15A 119.1
C15 C16 C17 118.8(4)
C15 C16 H16A 120.6
C17 C16 H16A 120.6
C12 C17 C16 119.8(4)
C12 C17 H17A 120.1
C16 C17 H17A 120.1
O2 C18 O3 127.2(3)
O2 C18 N2 122.4(3)
O3 C18 N2 110.5(3)
O3 C19 C20 101.6(3)
O3 C19 C21 109.8(4)
C20 C19 C21 113.5(5)
O3 C19 C22 108.7(3)
C20 C19 C22 111.8(5)
C21 C19 C22 111.0(4)
C19 C20 H20A 109.5
C19 C20 H20B 109.5
H20A C20 H20B 109.5
C19 C20 H20C 109.5
H20A C20 H20C 109.5
H20B C20 H20C 109.5
C19 C21 H21A 109.5
C19 C21 H21B 109.5
H21A C21 H21B 109.5
C19 C21 H21C 109.5
H21A C21 H21C 109.5
H21B C21 H21C 109.5
C19 C22 H22A 109.5
C19 C22 H22B 109.5
H22A C22 H22B 109.5
C19 C22 H22C 109.5
H22A C22 H22C 109.5
H22B C22 H22C 109.5
N1 C23 C24 114.3(3)
N1 C23 H23A 108.7
C24 C23 H23A 108.7
N1 C23 H23B 108.7
C24 C23 H23B 108.7
H23A C23 H23B 107.6
C29 C24 C25 118.3(4)
C29 C24 C23 120.6(3)
C25 C24 C23 121.0(3)
C24 C25 C26 121.2(4)
C24 C25 H25A 119.4
C26 C25 H25A 119.4
C27 C26 C25 120.2(4)
C27 C26 H26A 119.9
C25 C26 H26A 119.9
C28 C27 C26 119.7(4)
C28 C27 H27A 120.1
C26 C27 H27A 120.1
C27 C28 C29 120.1(5)
C27 C28 H28A 119.9
C29 C28 H28A 119.9
C24 C29 C28 120.4(4)
C24 C29 H29A 119.8
C28 C29 H29A 119.8

loop_
_geom_bond_atom_site_label_1
_geom_bond_atom_site_label_2
_geom_bond_distance
N2 C10 1.387(4)
N2 C18 1.399(4)
N2 C11 1.478(4)
N1 C2 1.363(4)
N1 C3 1.411(4)
N1 C23 1.448(4)
C1 C8 1.489(4)
C1 C9 1.528(4)
C1 C2 1.544(4)
C1 C11 1.557(4)
O1 C10 1.206(4)
C2 O4 1.212(4)
O2 C18 1.200(4)
O3 C18 1.320(4)
O3 C19 1.486(4)
C3 C4 1.366(4)
C3 C8 1.383(4)
C4 C5 1.389(5)
C4 H4A 0.9300
C5 C6 1.368(5)
C5 H5A 0.9300
C6 C7 1.383(5)
C6 H6A 0.9300
C7 C8 1.372(4)
C7 H7A 0.9300
C9 C10 1.493(5)
C9 H9A 0.9700
C9 H9B 0.9700
C11 C12 1.505(4)
C11 H11A 0.9800
C12 C17 1.369(5)
C12 C13 1.383(5)
C13 C14 1.372(5)
C13 H13A 0.9300
C14 C15 1.344(6)
C14 H14A 0.9300
C15 C16 1.352(6)
C15 H15A 0.9300
C16 C17 1.415(6)
C16 H16A 0.9300
C17 H17A 0.9300
C19 C20 1.496(6)
C19 C21 1.503(6)
C19 C22 1.510(6)
C20 H20A 0.9600
C20 H20B 0.9600
C20 H20C 0.9600
C21 H21A 0.9600
C21 H21B 0.9600
C21 H21C 0.9600
C22 H22A 0.9600
C22 H22B 0.9600
C22 H22C 0.9600
C23 C24 1.503(5)
C23 H23A 0.9700
C23 H23B 0.9700
C24 C29 1.368(5)
C24 C25 1.368(5)
C25 C26 1.372(5)
C25 H25A 0.9300
C26 C27 1.363(6)
C26 H26A 0.9300
C27 C28 1.352(7)
C27 H27A 0.9300
C28 C29 1.394(6)
C28 H28A 0.9300
C29 H29A 0.9300

loop_
_geom_torsion_atom_site_label_1
_geom_torsion_atom_site_label_2
_geom_torsion_atom_site_label_3
_geom_torsion_atom_site_label_4
_geom_torsion
C3 N1 C2 O4 172.9(3)
C23 N1 C2 O4 0.8(5)
C3 N1 C2 C1 -4.1(3)
C23 N1 C2 C1 -176.2(3)
C8 C1 C2 O4 -173.0(3)
C9 C1 C2 O4 -49.0(4)
C11 C1 C2 O4 64.6(4)
C8 C1 C2 N1 4.0(3)
C9 C1 C2 N1 127.9(3)
C11 C1 C2 N1 -118.4(3)
C2 N1 C3 C4 -174.5(3)
C23 N1 C3 C4 -2.6(5)
C2 N1 C3 C8 2.5(3)
C23 N1 C3 C8 174.5(3)
C8 C3 C4 C5 -0.3(5)
N1 C3 C4 C5 176.4(3)
C3 C4 C5 C6 1.2(5)
C4 C5 C6 C7 -1.4(6)
C5 C6 C7 C8 0.7(6)
C6 C7 C8 C3 0.2(5)
C6 C7 C8 C1 -177.2(3)
C4 C3 C8 C7 -0.4(5)
N1 C3 C8 C7 -177.6(3)
C4 C3 C8 C1 177.5(3)
N1 C3 C8 C1 0.3(3)
C9 C1 C8 C7 55.9(5)
C2 C1 C8 C7 175.0(3)
C11 C1 C8 C7 -63.4(4)
C9 C1 C8 C3 -121.7(3)
C2 C1 C8 C3 -2.6(3)
C11 C1 C8 C3 119.0(3)
C8 C1 C9 C10 -149.4(3)
C2 C1 C9 C10 95.3(3)
C11 C1 C9 C10 -24.3(3)
C18 N2 C10 O1 -6.6(5)
C11 N2 C10 O1 -169.7(3)
C18 N2 C10 C9 168.6(3)
C11 N2 C10 C9 5.6(4)
C1 C9 C10 O1 -172.2(3)
C1 C9 C10 N2 12.6(4)
C10 N2 C11 C12 -146.1(3)
C18 N2 C11 C12 51.1(4)
C10 N2 C11 C1 -20.8(3)
C18 N2 C11 C1 176.3(3)
C8 C1 C11 N2 153.5(2)
C9 C1 C11 N2 26.8(3)
C2 C1 C11 N2 -90.7(3)
C8 C1 C11 C12 -81.7(3)
C9 C1 C11 C12 151.5(3)
C2 C1 C11 C12 34.0(4)
N2 C11 C12 C17 -145.8(3)
C1 C11 C12 C17 95.5(4)
N2 C11 C12 C13 33.7(4)
C1 C11 C12 C13 -85.0(4)
C17 C12 C13 C14 0.3(5)
C11 C12 C13 C14 -179.2(3)
C12 C13 C14 C15 0.8(6)
C13 C14 C15 C16 -2.0(7)
C14 C15 C16 C17 2.2(7)
C13 C12 C17 C16 -0.1(5)
C11 C12 C17 C16 179.3(3)
C15 C16 C17 C12 -1.0(6)
C19 O3 C18 O2 14.9(6)
C19 O3 C18 N2 -166.9(3)
C10 N2 C18 O2 28.9(5)
C11 N2 C18 O2 -169.9(3)
C10 N2 C18 O3 -149.4(3)
C11 N2 C18 O3 11.8(4)
C18 O3 C19 C20 173.0(4)
C18 O3 C19 C21 -66.6(5)
C18 O3 C19 C22 55.0(5)
C2 N1 C23 C24 -113.8(4)
C3 N1 C23 C24 75.2(4)
N1 C23 C24 C29 -130.6(4)
N1 C23 C24 C25 52.5(5)
C29 C24 C25 C26 -1.2(6)
C23 C24 C25 C26 175.7(3)
C24 C25 C26 C27 -0.6(6)
C25 C26 C27 C28 2.0(7)
C26 C27 C28 C29 -1.6(8)
C25 C24 C29 C28 1.6(6)
C23 C24 C29 C28 -175.3(4)
C27 C28 C29 C24 -0.2(8)
